data_4515312
loop_
_publ_author_name
'Zhang, Jindan'
'Ouyang, Jun'
'Ye, Yingxiang'
'Li, Ziyin'
'Lin, Quanjie'
'Chen, Ting'
'Zhang, Zhangjing'
'Xiang, Shengchang'

_publ_section_title
;
 Mixed-Valence Cobalt(II/III) Metal-Organic Framework for Ammonia Sensing
 with Naked-Eye Color Switching.
;
_journal_issue 32
_journal_name_full 'ACS applied materials &amp; interfaces'
_journal_page_first 27465
_journal_page_last 27471
_journal_paper_doi 10.1021/acsami.8b07770
_journal_volume 10
_journal_year 2018
_chemical_formula_moiety '0.5(C42 H24 Co2 N26), 6(H O0.5)'
_chemical_formula_sum 'C21 H18 Co N13 O3'
_chemical_formula_weight 559.41
_space_group_crystal_system hexagonal
_space_group_IT_number 194
_space_group_name_Hall '-P 6c 2c'
_space_group_name_H-M_alt 'P 63/m m c'
_atom_sites_solution_hydrogens difmap
_audit_creation_method SHELXL-2014/7
_cell_angle_alpha 90
_cell_angle_beta 90
_cell_angle_gamma 120
_cell_formula_units_Z 2
_cell_length_a 16.302(4)
_cell_length_b 16.302(4)
_cell_length_c 7.5069(14)
_cell_measurement_reflns_used 599
_cell_measurement_temperature 150(2)
_cell_measurement_theta_max 72.0360
_cell_measurement_theta_min 5.3920
_cell_volume 1727.7(7)
_computing_structure_refinement 'SHELXL-2014/7 (Sheldrick, 2014)'
_diffrn_ambient_temperature 150(2)
_diffrn_measured_fraction_theta_full 0.990
_diffrn_measured_fraction_theta_max 0.979
_diffrn_measurement_device_type 'SuperNova, Dual, Cu at zero, Atlas'
_diffrn_radiation_type CuK\a
_diffrn_radiation_wavelength 1.54184
_diffrn_reflns_av_R_equivalents 0.1585
_diffrn_reflns_av_unetI/netI 0.1059
_diffrn_reflns_Laue_measured_fraction_full 0.990
_diffrn_reflns_Laue_measured_fraction_max 0.979
_diffrn_reflns_number 688
_diffrn_reflns_point_group_measured_fraction_full 0.990
_diffrn_reflns_point_group_measured_fraction_max 0.979
_diffrn_reflns_theta_full 67.684
_diffrn_reflns_theta_max 73.505
_diffrn_reflns_theta_min 5.427
_exptl_absorpt_coefficient_mu 4.221
_exptl_crystal_density_diffrn 1.075
_exptl_crystal_description flake
_exptl_crystal_F_000 572
_refine_diff_density_max 0.761
_refine_diff_density_min -0.917
_refine_diff_density_rms 0.107
_refine_ls_extinction_method none
_refine_ls_goodness_of_fit_ref 0.986
_refine_ls_hydrogen_treatment constr
_refine_ls_matrix_type full
_refine_ls_number_parameters 51
_refine_ls_number_reflns 688
_refine_ls_number_restraints 0
_refine_ls_restrained_S_all 0.986
_refine_ls_R_factor_all 0.1078
_refine_ls_R_factor_gt 0.0816
_refine_ls_shift/su_max 0.000
_refine_ls_shift/su_mean 0.000
_refine_ls_structure_factor_coef Fsqd
_refine_ls_weighting_details 'w=1/[\s^2^(Fo^2^)+(0.1739P)^2^] where P=(Fo^2^+2Fc^2^)/3'
_refine_ls_weighting_scheme calc
_refine_ls_wR_factor_gt 0.2346
_refine_ls_wR_factor_ref 0.2630
_reflns_Friedel_coverage 0.000
_reflns_number_gt 458
_reflns_number_total 688
_reflns_threshold_expression 'I > 2\s(I)'
_cod_data_source_file am8b07770_si_002.cif
_cod_data_source_block FJU-56a-H2O
_cod_original_cell_volume 1727.7(9)
_cod_database_code 4515312
_shelx_space_group_comment
;
The symmetry employed for this shelxl refinement is uniquely defined
by the following loop, which should always be used as a source of
symmetry information in preference to the above space-group names.
They are only intended as comments.
;
_olex2_refinement_description
;
1. Fixed Uiso
 At 1.2 times of:
  All C(H) groups, All O(H) groups
2. Others
 Fixed Sof: C4(0.5) H4(0.5) C3(0.5) H3(0.5)
3.a Riding coordinates:
 C4(H4), C3(H3), O1(H1)
;
_shelx_shelxl_version_number 2014/7

loop_
_space_group_symop_operation_xyz
'x, y, z'
'x-y, x, z+1/2'
'-y, x-y, z'
'-x, -y, z+1/2'
'-x+y, -x, z'
'y, -x+y, z+1/2'
'x-y, -y, -z'
'-x, -x+y, -z'
'y, x, -z'
'-y, -x, -z+1/2'
'-x+y, y, -z+1/2'
'x, x-y, -z+1/2'
'-x, -y, -z'
'-x+y, -x, -z-1/2'
'y, -x+y, -z'
'x, y, -z-1/2'
'x-y, x, -z'
'-y, x-y, -z-1/2'
'-x+y, y, z'
'x, x-y, z'
'-y, -x, z'
'y, x, z-1/2'
'x-y, -y, z-1/2'
'-x, -x+y, z-1/2'

loop_
_atom_site_label
_atom_site_type_symbol
_atom_site_fract_x
_atom_site_fract_y
_atom_site_fract_z
_atom_site_U_iso_or_equiv
_atom_site_adp_type
_atom_site_occupancy
_atom_site_site_symmetry_order
_atom_site_calc_flag
_atom_site_refinement_flags_posn
_atom_site_refinement_flags_adp
_atom_site_refinement_flags_occupancy
Co1 Co 0.0000 0.0000 0.5000 0.0247(7) Uani 1 12 d S T P
N1 N -0.06169(17) 0.06169(17) 0.6632(6) 0.0290(12) Uani 1 2 d S T P
C1 C -0.1323(3) 0.1323(3) 0.7500 0.0316(19) Uani 1 4 d S T P
C2 C -0.1844(3) 0.1844(3) 0.7500 0.0319(18) Uani 1 4 d S T P
N2 N -0.10561(19) 0.10561(19) 0.6030(7) 0.0369(13) Uani 1 2 d S T P
C5 C -0.2832(3) 0.2832(3) 0.7500 0.038(2) Uani 1 4 d S T P
N3 N -0.3333 0.3333 0.7500 0.048(4) Uani 1 12 d S T P
C4 C -0.3118(8) 0.2063(8) 0.6447(17) 0.055(3) Uani 0.5 1 d . . .
H4 H -0.3686 0.1835 0.5755 0.066 Uiso 0.5 1 d R . .
C3 C -0.2602(9) 0.1574(9) 0.6401(17) 0.058(3) Uani 0.5 1 d . . .
H3 H -0.2783 0.1058 0.5585 0.069 Uiso 0.5 1 d R . .
O1 O -0.1457(3) 0.1457(3) 0.2500 0.091(4) Uani 1 4 d S T P
H1 H -0.1303 0.1303 0.3435 0.109 Uiso 1 2 d RS T P

loop_
_atom_site_aniso_label
_atom_site_aniso_U_11
_atom_site_aniso_U_22
_atom_site_aniso_U_33
_atom_site_aniso_U_23
_atom_site_aniso_U_13
_atom_site_aniso_U_12
Co1 0.0224(8) 0.0224(8) 0.0293(10) 0.000 0.000 0.0112(4)
N1 0.033(2) 0.033(2) 0.032(2) 0.0006(9) -0.0006(9) 0.024(2)
C1 0.035(4) 0.035(4) 0.034(4) 0.000 0.000 0.024(4)
C2 0.029(3) 0.029(3) 0.042(4) 0.000 0.000 0.018(4)
N2 0.041(3) 0.041(3) 0.035(2) 0.0006(10) -0.0006(10) 0.027(3)
C5 0.025(3) 0.025(3) 0.069(6) 0.000 0.000 0.017(4)
N3 0.020(4) 0.020(4) 0.104(12) 0.000 0.000 0.010(2)
C4 0.041(6) 0.050(7) 0.088(8) -0.023(5) -0.027(6) 0.034(6)
C3 0.055(7) 0.063(8) 0.077(8) -0.029(6) -0.023(6) 0.047(7)
O1 0.148(9) 0.148(9) 0.042(4) 0.000 0.000 0.123(10)

loop_
_atom_type_symbol
_atom_type_description
_atom_type_scat_dispersion_real
_atom_type_scat_dispersion_imag
_atom_type_scat_source
C C 0.0181 0.0091 'International Tables Vol C Tables 4.2.6.8 and 6.1.1.4'
H H 0.0000 0.0000 'International Tables Vol C Tables 4.2.6.8 and 6.1.1.4'
Co Co -2.3653 3.6143 'International Tables Vol C Tables 4.2.6.8 and 6.1.1.4'
N N 0.0311 0.0180 'International Tables Vol C Tables 4.2.6.8 and 6.1.1.4'
O O 0.0492 0.0322 'International Tables Vol C Tables 4.2.6.8 and 6.1.1.4'

loop_
_geom_angle_atom_site_label_1
_geom_angle_atom_site_label_2
_geom_angle_atom_site_label_3
_geom_angle
_geom_angle_site_symmetry_1
_geom_angle_site_symmetry_3
N1 Co1 N1 89.80(17) . 17_556
N1 Co1 N1 90.20(17) 17_556 13_556
N1 Co1 N1 89.80(17) . 15_556
N1 Co1 N1 89.80(17) 5 15_556
N1 Co1 N1 89.80(17) 5 13_556
N1 Co1 N1 89.80(17) 13_556 3
N1 Co1 N1 180.0 . 13_556
N1 Co1 N1 90.20(17) . 5
N1 Co1 N1 90.20(17) 5 3
N1 Co1 N1 89.80(17) 17_556 3
N1 Co1 N1 180.0(2) 15_556 3
N1 Co1 N1 180.0(2) 17_556 5
N1 Co1 N1 90.20(17) 13_556 15_556
N1 Co1 N1 90.20(17) 17_556 15_556
N1 Co1 N1 90.20(17) . 3
N1 N1 Co1 125.13(12) 16_557 .
N1 N1 N2 110.0(3) 16_557 .
N2 N1 Co1 124.8(4) . .
N2 C1 C2 124.3(4) . .
N2 C1 C2 124.3(4) 16_557 .
N2 C1 N2 111.3(8) . 16_557
C3 C2 C1 120.4(6) 21 .
C3 C2 C1 120.4(6) 16_557 .
C3 C2 C1 120.4(6) . .
C3 C2 C1 120.4(6) 10_556 .
C3 C2 C3 75.9(13) 10_556 16_557
C3 C2 C3 74.5(12) . 16_557
C3 C2 C3 119.3(12) . 10_556
C3 C2 C3 75.9(13) . 21
C3 C2 C3 119.3(12) 21 16_557
C3 C2 C3 74.5(12) 10_556 21
N1 N2 C1 104.3(5) . .
C4 C5 N3 120.3(6) 16_557 .
C4 C5 N3 120.3(6) 21 .
C4 C5 N3 120.3(6) . .
C4 C5 N3 120.3(6) 10_556 .
C4 C5 C4 71.5(11) 16_557 .
C4 C5 C4 71.5(11) 10_556 21
C4 C5 C4 78.9(12) 10_556 16_557
C4 C5 C4 119.4(11) 21 16_557
C4 C5 C4 119.4(11) 10_556 .
C4 C5 C4 78.9(12) 21 .
C5 N3 C5 120.0 . 14_457
C5 N3 C5 120.000(2) . 3_565
C5 N3 C5 120.000(1) 14_457 3_565
C5 C4 C4 50.5(6) . 21
C5 C4 C4 54.2(6) . 16_557
C5 C4 H4 119.6 . .
C5 C4 C3 120.6(9) . .
C4 C4 C4 90.000(1) 16_557 21
C4 C4 H4 122.7 16_557 .
C4 C4 H4 132.5 21 .
C3 C4 C4 89.1(7) . 21
C3 C4 C4 91.4(7) . 16_557
C3 C4 H4 119.8 . .
C2 C3 C4 120.0(9) . .
C2 C3 C3 52.1(6) . 21
C2 C3 C3 52.7(6) . 16_557
C2 C3 H3 120.0 . .
C4 C3 C3 90.9(7) . 21
C4 C3 C3 88.6(7) . 16_557
C4 C3 H3 120.0 . .
C3 C3 C3 90.000(2) 16_557 21
C3 C3 H3 126.3 21 .
C3 C3 H3 129.6 16_557 .

loop_
_geom_bond_atom_site_label_1
_geom_bond_atom_site_label_2
_geom_bond_distance
_geom_bond_site_symmetry_2
Co1 N1 2.130(5) .
Co1 N1 2.130(5) 3
Co1 N1 2.130(5) 17_556
Co1 N1 2.130(5) 15_556
Co1 N1 2.130(5) 5
Co1 N1 2.130(5) 13_556
N1 N1 1.303(9) 16_557
N1 N2 1.320(7) .
C1 C2 1.471(12) .
C1 N2 1.337(7) 16_557
C1 N2 1.337(7) .
C2 C3 1.363(12) 10_556
C2 C3 1.363(12) .
C2 C3 1.363(12) 21
C2 C3 1.363(12) 16_557
C5 N3 1.415(9) .
C5 C4 1.353(11) 10_556
C5 C4 1.353(11) .
C5 C4 1.353(11) 21
C5 C4 1.353(11) 16_557
N3 C5 1.415(9) 3_565
N3 C5 1.415(9) 14_457
C4 C4 1.72(2) 21
C4 C4 1.58(3) 16_557
C4 H4 0.9601 .
C4 C3 1.419(15) .
C3 C3 1.68(3) 21
C3 C3 1.65(3) 16_557
C3 H3 0.9600 .
O1 H1 0.8250 .

loop_
_geom_torsion_atom_site_label_1
_geom_torsion_atom_site_label_2
_geom_torsion_atom_site_label_3
_geom_torsion_atom_site_label_4
_geom_torsion
_geom_torsion_site_symmetry_1
_geom_torsion_site_symmetry_4
Co1 N1 N2 C1 180.000(1) . .
N1 N1 N2 C1 0.000(2) 16_557 .
C1 C2 C3 C4 178.1(9) . .
C1 C2 C3 C3 -117.2(7) . 21
C1 C2 C3 C3 116.5(7) . 16_557
C2 C1 N2 N1 180.000(1) . .
N2 C1 C2 C3 45.4(7) . .
N2 C1 C2 C3 -45.4(7) 16_557 16_557
N2 C1 C2 C3 134.6(7) . 16_557
N2 C1 C2 C3 -45.4(7) . 21
N2 C1 C2 C3 45.4(7) 16_557 10_556
N2 C1 C2 C3 -134.6(7) 16_557 .
N2 C1 C2 C3 134.6(7) 16_557 21
N2 C1 C2 C3 -134.6(7) . 10_556
N2 C1 N2 N1 0.000(2) 16_557 .
C5 C4 C3 C2 3.9(18) . .
C5 C4 C3 C3 -41.6(10) . 21
C5 C4 C3 C3 48.4(10) . 16_557
N3 C5 C4 C4 118.8(7) . 21
N3 C5 C4 C4 -114.9(6) . 16_557
N3 C5 C4 C3 178.1(9) . .
C4 C5 N3 C5 42.6(7) 10_556 3_565
C4 C5 N3 C5 137.4(7) 21 14_457
C4 C5 N3 C5 137.4(7) 16_557 3_565
C4 C5 N3 C5 -137.4(7) . 3_565
C4 C5 N3 C5 -42.6(7) 16_557 14_457
C4 C5 N3 C5 42.6(7) . 14_457
C4 C5 N3 C5 -137.4(7) 10_556 14_457
C4 C5 N3 C5 -42.6(7) 21 3_565
C4 C5 C4 C4 -126.4(8) 16_557 21
C4 C5 C4 C4 -61.2(7) 10_556 21
C4 C5 C4 C4 65.1(6) 10_556 16_557
C4 C5 C4 C4 126.4(8) 21 16_557
C4 C5 C4 C3 -1.9(9) 10_556 .
C4 C5 C4 C3 59.4(14) 21 .
C4 C5 C4 C3 -67.0(14) 16_557 .
C4 C4 C3 C2 -44.5(11) 16_557 .
C4 C4 C3 C2 45.5(11) 21 .
C4 C4 C3 C3 0.000(0) 21 21
C4 C4 C3 C3 -89.98(3) 16_557 21
C4 C4 C3 C3 0.001(5) 16_557 16_557
C4 C4 C3 C3 89.98(2) 21 16_557
C3 C2 C3 C4 -64.7(14) 21 .
C3 C2 C3 C4 61.7(15) 16_557 .
C3 C2 C3 C4 -1.9(9) 10_556 .
C3 C2 C3 C3 126.4(8) 16_557 21
C3 C2 C3 C3 62.8(7) 10_556 21
C3 C2 C3 C3 -126.4(8) 21 16_557
C3 C2 C3 C3 -63.5(7) 10_556 16_557
